data_7205294
loop_
_publ_author_name
'Bhattacharya, Sagarika'
'Mondal, Suraj'
'Sasmal, Sujit'
'Sparkes, Hazel A.'
'Howard, Judith A. K.'
'Nayak, Malabika'
'Mohanta, Sasankasekhar'

_publ_section_title
;
 Bis(nitrate)diaquauranyl(vi) synthon to generate [1 \\times 2 + 1
 \\times 1] and [1 \\times 1 + 1 \\times 1] co-crystalized 3d&#x22EF;5f
 self-assemblies
;
_journal_issue 3
_journal_name_full CrystEngComm
_journal_page_first 1029
_journal_paper_doi 10.1039/c0ce00332h
_journal_volume 13
_journal_year 2011
_chemical_formula_moiety '2(C24 H22 N2 Ni O4), H4 N2 O10 U'
_chemical_formula_sum 'C48 H48 N6 Ni2 O18 U'
_chemical_formula_weight 1352.37
_chemical_name_systematic
;
?
;
_space_group_IT_number 2
_symmetry_cell_setting triclinic
_symmetry_space_group_name_Hall '-P 1'
_symmetry_space_group_name_H-M 'P -1'
_atom_sites_solution_hydrogens geom
_atom_sites_solution_primary direct
_atom_sites_solution_secondary difmap
_audit_creation_method SHELXL-97
_cell_angle_alpha 70.475(3)
_cell_angle_beta 88.426(2)
_cell_angle_gamma 77.801(3)
_cell_formula_units_Z 1
_cell_length_a 9.5289(3)
_cell_length_b 11.6487(4)
_cell_length_c 11.8174(4)
_cell_measurement_reflns_used 8387
_cell_measurement_temperature 120(2)
_cell_measurement_theta_max 32.611
_cell_measurement_theta_min 2.567
_cell_volume 1207.05(7)
_computing_cell_refinement
;
CrysAlisPro, Oxford Diffraction Ltd.,
Version 1.171.33.55 (release 05-01-2010 CrysAlis171 .NET)
(compiled Jan 5 2010,16:28:46)
;
_computing_data_collection
;
CrysAlisPro, Oxford Diffraction Ltd.,
Version 1.171.33.55 (release 05-01-2010 CrysAlis171 .NET)
(compiled Jan 5 2010,16:28:46)
;
_computing_data_reduction
;
CrysAlisPro, Oxford Diffraction Ltd.,
Version 1.171.33.55 (release 05-01-2010 CrysAlis171 .NET)
(compiled Jan 5 2010,16:28:46)
;
_computing_molecular_graphics 'ORTEP3 for Windows (Farrugia, 1997)'
_computing_publication_material 'WinGX publication routines (Farrugia, 1999)'
_computing_structure_refinement 'SHELXL-97 (Sheldrick, 1997)'
_computing_structure_solution 'SHELXS-97 (Sheldrick, 1990)'
_diffrn_ambient_temperature 120(2)
_diffrn_detector_area_resol_mean 16.1511
_diffrn_measured_fraction_theta_full 0.998
_diffrn_measured_fraction_theta_max 0.998
_diffrn_measurement_device_type 'Xcalibur, Sapphire3, Gemini ultra'
_diffrn_radiation_monochromator graphite
_diffrn_radiation_source 'fine-focus sealed tube'
_diffrn_radiation_type MoK\a
_diffrn_radiation_wavelength 0.71073
_diffrn_reflns_av_R_equivalents 0.0300
_diffrn_reflns_av_sigmaI/netI 0.0397
_diffrn_reflns_limit_h_max 11
_diffrn_reflns_limit_h_min -11
_diffrn_reflns_limit_k_max 13
_diffrn_reflns_limit_k_min -13
_diffrn_reflns_limit_l_max 14
_diffrn_reflns_limit_l_min -14
_diffrn_reflns_number 8885
_diffrn_reflns_theta_full 25.00
_diffrn_reflns_theta_max 25.03
_diffrn_reflns_theta_min 2.57
_exptl_absorpt_coefficient_mu 4.202
_exptl_absorpt_correction_T_max 0.614
_exptl_absorpt_correction_T_min 0.348
_exptl_absorpt_correction_type analytical
_exptl_absorpt_process_details
;
CrysAlisPro, Oxford Diffraction Ltd.,
Version 1.171.33.55 (release 05-01-2010 CrysAlis171 .NET)
(compiled Jan 5 2010,16:28:46)
Analytical numeric absorption correction using a multifaceted crystal
model based on expressions derived by R.C. Clark & J.S. Reid.
(Clark, R. C. & Reid, J. S. (1995). Acta Cryst. A51, 887-897)
;
_exptl_crystal_colour red
_exptl_crystal_density_diffrn 1.860
_exptl_crystal_density_method 'not measured'
_exptl_crystal_description block
_exptl_crystal_F_000 670
_exptl_crystal_size_max 0.22
_exptl_crystal_size_mid 0.20
_exptl_crystal_size_min 0.14
_refine_diff_density_max 1.039
_refine_diff_density_min -0.545
_refine_diff_density_rms 0.104
_refine_ls_extinction_method none
_refine_ls_goodness_of_fit_ref 1.021
_refine_ls_hydrogen_treatment mixed
_refine_ls_matrix_type full
_refine_ls_number_parameters 350
_refine_ls_number_reflns 4246
_refine_ls_number_restraints 4
_refine_ls_restrained_S_all 1.022
_refine_ls_R_factor_all 0.0243
_refine_ls_R_factor_gt 0.0216
_refine_ls_shift/su_max 0.001
_refine_ls_shift/su_mean 0.000
_refine_ls_structure_factor_coef Fsqd
_refine_ls_weighting_details 'calc w=1/[\s^2^(Fo^2^)+(0.0250P)^2^+0.0000P] where P=(Fo^2^+2Fc^2^)/3'
_refine_ls_weighting_scheme calc
_refine_ls_wR_factor_gt 0.0477
_refine_ls_wR_factor_ref 0.0481
_reflns_number_gt 4038
_reflns_number_total 4246
_reflns_threshold_expression >2sigma(I)
_cod_data_source_file C0CE00332H.TXT
_cod_data_source_block 3
_cod_original_sg_symbol_H-M P-1
_cod_database_code 7205294

loop_
_symmetry_equiv_pos_as_xyz
'x, y, z'
'-x, -y, -z'

loop_
_atom_site_label
_atom_site_type_symbol
_atom_site_fract_x
_atom_site_fract_y
_atom_site_fract_z
_atom_site_U_iso_or_equiv
_atom_site_adp_type
_atom_site_occupancy
_atom_site_symmetry_multiplicity
_atom_site_calc_flag
_atom_site_refinement_flags
_atom_site_disorder_assembly
_atom_site_disorder_group
U1 U 0.0000 0.5000 1.0000 0.01060(6) Uani 1 2 d SD . .
Ni1 Ni -0.02876(4) 0.77611(3) 0.49818(3) 0.00990(9) Uani 1 1 d . . .
O1 O 0.0792(2) 0.86232(18) 0.81871(19) 0.0167(5) Uani 1 1 d . . .
O2 O -0.0052(2) 0.82319(17) 0.63036(18) 0.0121(4) Uani 1 1 d . . .
O3 O 0.1296(2) 0.65344(17) 0.56617(19) 0.0142(5) Uani 1 1 d . . .
O4 O 0.3481(2) 0.50246(18) 0.69681(19) 0.0168(5) Uani 1 1 d . . .
O5 O -0.1555(2) 0.67936(19) 0.8453(2) 0.0195(5) Uani 1 1 d . . .
O7 O -0.2535(2) 0.60640(18) 1.01257(19) 0.0168(5) Uani 1 1 d . . .
O6 O -0.3736(2) 0.76867(19) 0.8701(2) 0.0233(5) Uani 1 1 d . . .
O8 O 0.0505(2) 0.59805(18) 1.07005(19) 0.0160(5) Uani 1 1 d . . .
O9 O 0.1173(2) 0.60028(19) 0.8209(2) 0.0170(5) Uani 1 1 d D . .
N1 N -0.1891(3) 0.9010(2) 0.4319(2) 0.0115(5) Uani 1 1 d . . .
N2 N -0.0500(3) 0.7251(2) 0.3683(2) 0.0118(5) Uani 1 1 d . . .
N3 N -0.2659(3) 0.6887(2) 0.9072(2) 0.0160(6) Uani 1 1 d . . .
C1 C 0.2671(4) 0.7871(3) 0.9692(3) 0.0224(8) Uani 1 1 d . . .
H1A H 0.2533 0.7019 0.9869 0.034 Uiso 1 1 calc R . .
H1B H 0.3027 0.7959 1.0422 0.034 Uiso 1 1 calc R . .
H1C H 0.3371 0.8042 0.9067 0.034 Uiso 1 1 calc R . .
C2 C 0.1261(3) 0.8780(3) 0.9258(3) 0.0172(7) Uani 1 1 d . . .
H2A H 0.0543 0.8613 0.9880 0.021 Uiso 1 1 calc R . .
H2B H 0.1385 0.9645 0.9084 0.021 Uiso 1 1 calc R . .
C3 C -0.0405(3) 0.9440(3) 0.7564(3) 0.0140(7) Uani 1 1 d . . .
C4 C -0.1184(3) 1.0431(3) 0.7873(3) 0.0169(7) Uani 1 1 d . . .
H4 H -0.0928 1.0549 0.8591 0.020 Uiso 1 1 calc R . .
C5 C -0.2345(3) 1.1259(3) 0.7133(3) 0.0203(7) Uani 1 1 d . . .
H5 H -0.2867 1.1940 0.7348 0.024 Uiso 1 1 calc R . .
C6 C -0.2731(3) 1.1095(3) 0.6107(3) 0.0208(7) Uani 1 1 d . . .
H6 H -0.3507 1.1673 0.5602 0.025 Uiso 1 1 calc R . .
C7 C -0.1979(3) 1.0062(3) 0.5785(3) 0.0149(7) Uani 1 1 d . . .
C8 C -0.0805(3) 0.9216(3) 0.6524(3) 0.0131(6) Uani 1 1 d . . .
C9 C -0.2444(3) 0.9922(3) 0.4726(3) 0.0165(7) Uani 1 1 d . . .
H9 H -0.3225 1.0541 0.4266 0.020 Uiso 1 1 calc R . .
C10 C -0.2498(3) 0.8938(3) 0.3273(3) 0.0118(6) Uani 1 1 d . . .
C11 C -0.3783(3) 0.9649(3) 0.2661(3) 0.0157(7) Uani 1 1 d . . .
H11 H -0.4345 1.0275 0.2932 0.019 Uiso 1 1 calc R . .
C12 C -0.4245(3) 0.9447(3) 0.1662(3) 0.0179(7) Uani 1 1 d . . .
H12 H -0.5129 0.9930 0.1249 0.021 Uiso 1 1 calc R . .
C13 C -0.3416(3) 0.8534(3) 0.1257(3) 0.0171(7) Uani 1 1 d . . .
H13 H -0.3721 0.8416 0.0553 0.021 Uiso 1 1 calc R . .
C14 C -0.2159(3) 0.7805(3) 0.1874(3) 0.0164(7) Uani 1 1 d . . .
H14 H -0.1604 0.7179 0.1599 0.020 Uiso 1 1 calc R . .
C15 C -0.1701(3) 0.7981(3) 0.2894(3) 0.0127(6) Uani 1 1 d . . .
C16 C 0.0286(3) 0.6257(3) 0.3498(3) 0.0135(7) Uani 1 1 d . . .
H16 H 0.0031 0.6077 0.2813 0.016 Uiso 1 1 calc R . .
C17 C 0.1477(3) 0.5440(3) 0.4237(3) 0.0119(6) Uani 1 1 d . . .
C18 C 0.2213(3) 0.4388(3) 0.3934(3) 0.0139(7) Uani 1 1 d . . .
H18 H 0.1896 0.4247 0.3246 0.017 Uiso 1 1 calc R . .
C19 C 0.3358(3) 0.3590(3) 0.4621(3) 0.0148(7) Uani 1 1 d . . .
H19 H 0.3849 0.2900 0.4404 0.018 Uiso 1 1 calc R . .
C20 C 0.3831(3) 0.3772(3) 0.5652(3) 0.0149(7) Uani 1 1 d . . .
H20 H 0.4634 0.3202 0.6127 0.018 Uiso 1 1 calc R . .
C21 C 0.3138(3) 0.4769(3) 0.5977(3) 0.0129(6) Uani 1 1 d . . .
C22 C 0.1926(3) 0.5626(3) 0.5278(3) 0.0122(6) Uani 1 1 d . . .
C23 C 0.4869(3) 0.4418(3) 0.7572(3) 0.0156(7) Uani 1 1 d . . .
H23A H 0.5614 0.4376 0.6978 0.019 Uiso 1 1 calc R . .
H23B H 0.4856 0.3558 0.8100 0.019 Uiso 1 1 calc R . .
C24 C 0.5190(4) 0.5177(3) 0.8305(3) 0.0217(7) Uani 1 1 d . . .
H24A H 0.5189 0.6027 0.7773 0.033 Uiso 1 1 calc R . .
H24B H 0.6135 0.4796 0.8722 0.033 Uiso 1 1 calc R . .
H24C H 0.4454 0.5201 0.8897 0.033 Uiso 1 1 calc R . .
H9A H 0.081(3) 0.6729(19) 0.777(2) 0.030(11) Uiso 1 1 d D . .
H9B H 0.178(3) 0.565(3) 0.788(3) 0.038(12) Uiso 1 1 d D . .

loop_
_atom_site_aniso_label
_atom_site_aniso_U_11
_atom_site_aniso_U_22
_atom_site_aniso_U_33
_atom_site_aniso_U_23
_atom_site_aniso_U_13
_atom_site_aniso_U_12
U1 0.01126(9) 0.01226(9) 0.00888(9) -0.00534(7) 0.00039(6) -0.00088(6)
Ni1 0.0111(2) 0.01034(19) 0.0080(2) -0.00453(16) -0.00179(16) 0.00096(15)
O1 0.0194(12) 0.0162(11) 0.0141(12) -0.0076(9) -0.0058(9) 0.0017(9)
O2 0.0145(11) 0.0115(10) 0.0095(11) -0.0054(9) -0.0009(9) 0.0021(8)
O3 0.0162(11) 0.0147(10) 0.0129(12) -0.0094(9) -0.0028(9) 0.0027(9)
O4 0.0136(11) 0.0222(11) 0.0142(12) -0.0096(10) -0.0046(9) 0.0033(9)
O5 0.0166(12) 0.0213(11) 0.0157(13) -0.0028(10) 0.0038(10) 0.0003(9)
O7 0.0149(12) 0.0211(11) 0.0124(12) -0.0042(10) 0.0024(9) -0.0028(9)
O6 0.0155(12) 0.0207(11) 0.0273(14) -0.0063(11) -0.0062(10) 0.0079(10)
O8 0.0173(12) 0.0197(11) 0.0146(12) -0.0098(10) 0.0016(9) -0.0049(9)
O9 0.0165(12) 0.0147(12) 0.0134(12) -0.0011(10) 0.0031(10) 0.0039(10)
N1 0.0117(13) 0.0134(12) 0.0109(14) -0.0058(11) 0.0005(10) -0.0031(10)
N2 0.0129(13) 0.0132(12) 0.0075(13) -0.0024(11) -0.0004(10) -0.0006(10)
N3 0.0163(15) 0.0177(13) 0.0164(15) -0.0089(12) -0.0012(12) -0.0037(12)
C1 0.0251(19) 0.0217(17) 0.0196(19) -0.0055(15) -0.0065(15) -0.0044(14)
C2 0.0222(18) 0.0206(16) 0.0129(17) -0.0104(14) -0.0001(14) -0.0055(13)
C3 0.0144(16) 0.0144(15) 0.0145(17) -0.0060(13) 0.0004(13) -0.0035(12)
C4 0.0196(17) 0.0195(16) 0.0162(18) -0.0116(14) 0.0011(14) -0.0047(13)
C5 0.0167(17) 0.0201(16) 0.028(2) -0.0168(15) 0.0005(15) 0.0022(13)
C6 0.0142(17) 0.0233(17) 0.025(2) -0.0133(15) -0.0024(14) 0.0051(14)
C7 0.0121(16) 0.0148(15) 0.0189(18) -0.0076(14) 0.0007(13) -0.0019(12)
C8 0.0133(16) 0.0139(15) 0.0133(17) -0.0054(13) 0.0043(13) -0.0044(12)
C9 0.0136(16) 0.0164(16) 0.0178(18) -0.0073(14) -0.0035(13) 0.0030(13)
C10 0.0149(16) 0.0111(14) 0.0093(16) -0.0024(12) 0.0010(13) -0.0040(12)
C11 0.0181(17) 0.0109(14) 0.0162(18) -0.0043(13) -0.0023(13) 0.0010(12)
C12 0.0189(17) 0.0137(15) 0.0152(18) 0.0012(13) -0.0063(14) -0.0003(13)
C13 0.0257(18) 0.0176(16) 0.0083(16) -0.0042(13) -0.0044(14) -0.0047(13)
C14 0.0227(18) 0.0134(15) 0.0130(17) -0.0051(13) 0.0007(14) -0.0028(13)
C15 0.0130(16) 0.0112(14) 0.0110(16) -0.0011(12) -0.0028(13) -0.0001(12)
C16 0.0170(17) 0.0148(15) 0.0100(16) -0.0059(13) 0.0019(13) -0.0031(12)
C17 0.0134(16) 0.0126(14) 0.0100(16) -0.0046(13) 0.0019(13) -0.0019(12)
C18 0.0154(17) 0.0149(15) 0.0142(17) -0.0079(13) 0.0058(13) -0.0045(13)
C19 0.0164(17) 0.0112(14) 0.0168(18) -0.0065(13) 0.0057(13) -0.0005(12)
C20 0.0115(16) 0.0135(15) 0.0170(18) -0.0038(13) 0.0008(13) 0.0012(12)
C21 0.0132(16) 0.0154(15) 0.0111(16) -0.0046(13) 0.0007(13) -0.0051(12)
C22 0.0113(16) 0.0115(14) 0.0135(17) -0.0036(13) 0.0032(13) -0.0029(12)
C23 0.0091(15) 0.0173(15) 0.0160(18) -0.0012(14) -0.0048(13) 0.0002(12)
C24 0.0185(18) 0.0284(18) 0.0175(18) -0.0057(15) -0.0036(14) -0.0062(14)

loop_
_atom_type_symbol
_atom_type_description
_atom_type_scat_dispersion_real
_atom_type_scat_dispersion_imag
_atom_type_scat_source
C C 0.0033 0.0016 'International Tables Vol C Tables 4.2.6.8 and 6.1.1.4'
H H 0.0000 0.0000 'International Tables Vol C Tables 4.2.6.8 and 6.1.1.4'
N N 0.0061 0.0033 'International Tables Vol C Tables 4.2.6.8 and 6.1.1.4'
O O 0.0106 0.0060 'International Tables Vol C Tables 4.2.6.8 and 6.1.1.4'
Ni Ni 0.3393 1.1124 'International Tables Vol C Tables 4.2.6.8 and 6.1.1.4'
U U -9.6767 9.6646 'International Tables Vol C Tables 4.2.6.8 and 6.1.1.4'

loop_
_geom_angle_atom_site_label_1
_geom_angle_atom_site_label_2
_geom_angle_atom_site_label_3
_geom_angle
_geom_angle_site_symmetry_1
_geom_angle_site_symmetry_3
_geom_angle_publ_flag
O8 U1 O8 180.00(7) 2_567 . ?
O8 U1 O9 89.72(9) 2_567 2_567 ?
O8 U1 O9 90.28(9) . 2_567 ?
O8 U1 O9 90.28(9) 2_567 . ?
O8 U1 O9 89.72(9) . . ?
O9 U1 O9 180.000(1) 2_567 . ?
O8 U1 O5 92.13(8) 2_567 2_567 ?
O8 U1 O5 87.87(8) . 2_567 ?
O9 U1 O5 64.22(7) 2_567 2_567 ?
O9 U1 O5 115.78(7) . 2_567 ?
O8 U1 O5 87.87(8) 2_567 . ?
O8 U1 O5 92.13(8) . . ?
O9 U1 O5 115.78(7) 2_567 . ?
O9 U1 O5 64.22(7) . . ?
O5 U1 O5 180.000(1) 2_567 . ?
O8 U1 O7 93.46(8) 2_567 . ?
O8 U1 O7 86.54(8) . . ?
O9 U1 O7 65.12(7) 2_567 . ?
O9 U1 O7 114.88(7) . . ?
O5 U1 O7 128.96(7) 2_567 . ?
O5 U1 O7 51.04(7) . . ?
O8 U1 O7 86.54(8) 2_567 2_567 ?
O8 U1 O7 93.46(8) . 2_567 ?
O9 U1 O7 114.88(7) 2_567 2_567 ?
O9 U1 O7 65.12(7) . 2_567 ?
O5 U1 O7 51.04(7) 2_567 2_567 ?
O5 U1 O7 128.96(7) . 2_567 ?
O7 U1 O7 180.0 . 2_567 ?
O8 U1 N3 91.25(8) 2_567 . ?
O8 U1 N3 88.75(8) . . ?
O9 U1 N3 90.67(7) 2_567 . ?
O9 U1 N3 89.33(7) . . ?
O5 U1 N3 154.64(7) 2_567 . ?
O5 U1 N3 25.36(7) . . ?
O7 U1 N3 25.69(7) . . ?
O7 U1 N3 154.31(7) 2_567 . ?
O8 U1 N3 88.75(8) 2_567 2_567 ?
O8 U1 N3 91.25(8) . 2_567 ?
O9 U1 N3 89.33(7) 2_567 2_567 ?
O9 U1 N3 90.67(7) . 2_567 ?
O5 U1 N3 25.36(7) 2_567 2_567 ?
O5 U1 N3 154.64(7) . 2_567 ?
O7 U1 N3 154.31(7) . 2_567 ?
O7 U1 N3 25.69(7) 2_567 2_567 ?
N3 U1 N3 180.0 . 2_567 ?
O3 Ni1 N2 95.29(9) . . ?
O3 Ni1 N1 178.97(10) . . ?
N2 Ni1 N1 85.73(10) . . ?
O3 Ni1 O2 83.44(8) . . ?
N2 Ni1 O2 178.59(9) . . ?
N1 Ni1 O2 95.54(9) . . ?
C3 O1 C2 117.8(2) . . ?
C8 O2 Ni1 126.77(19) . . ?
C22 O3 Ni1 127.47(19) . . ?
C21 O4 C23 118.4(2) . . ?
N3 O5 U1 97.61(17) . . ?
N3 O7 U1 96.83(16) . . ?
U1 O9 H9A 120.0(19) . . ?
U1 O9 H9B 126(2) . . ?
H9A O9 H9B 113(3) . . ?
C9 N1 C10 120.4(2) . . ?
C9 N1 Ni1 125.6(2) . . ?
C10 N1 Ni1 114.02(18) . . ?
C16 N2 C15 119.9(3) . . ?
C16 N2 Ni1 126.0(2) . . ?
C15 N2 Ni1 113.97(18) . . ?
O6 N3 O5 122.9(3) . . ?
O6 N3 O7 122.6(3) . . ?
O5 N3 O7 114.5(2) . . ?
O6 N3 U1 178.1(2) . . ?
O5 N3 U1 57.03(14) . . ?
O6 N3 U1 57.48(13) . . ?
C2 C1 H1A 109.5 . . ?
C2 C1 H1B 109.5 . . ?
H1A C1 H1B 109.5 . . ?
C2 C1 H1C 109.5 . . ?
H1A C1 H1C 109.5 . . ?
H1B C1 H1C 109.5 . . ?
O1 C2 C1 107.3(2) . . ?
O1 C2 H2A 110.2 . . ?
C1 C2 H2A 110.2 . . ?
O1 C2 H2B 110.2 . . ?
C1 C2 H2B 110.2 . . ?
H2A C2 H2B 108.5 . . ?
O1 C3 C4 124.9(3) . . ?
O1 C3 C8 114.4(2) . . ?
C4 C3 C8 120.7(3) . . ?
C3 C4 C5 120.4(3) . . ?
C3 C4 H4 119.8 . . ?
C5 C4 H4 119.8 . . ?
C6 C5 C4 120.4(3) . . ?
C6 C5 H5 119.8 . . ?
C4 C5 H5 119.8 . . ?
C5 C6 C7 120.5(3) . . ?
C5 C6 H6 119.7 . . ?
C7 C6 H6 119.7 . . ?
C9 C7 C8 122.1(3) . . ?
C9 C7 C6 118.1(3) . . ?
C8 C7 C6 119.8(3) . . ?
O2 C8 C7 124.1(3) . . ?
O2 C8 C3 117.8(3) . . ?
C7 C8 C3 118.1(3) . . ?
N1 C9 C7 125.6(3) . . ?
N1 C9 H9 117.2 . . ?
C7 C9 H9 117.2 . . ?
C11 C10 C15 119.6(3) . . ?
C11 C10 N1 127.1(3) . . ?
C15 C10 N1 113.2(3) . . ?
C12 C11 C10 120.1(3) . . ?
C12 C11 H11 120.0 . . ?
C10 C11 H11 120.0 . . ?
C11 C12 C13 120.1(3) . . ?
C11 C12 H12 120.0 . . ?
C13 C12 H12 120.0 . . ?
C14 C13 C12 120.2(3) . . ?
C14 C13 H13 119.9 . . ?
C12 C13 H13 119.9 . . ?
C13 C14 C15 120.2(3) . . ?
C13 C14 H14 119.9 . . ?
C15 C14 H14 119.9 . . ?
C14 C15 C10 119.8(3) . . ?
C14 C15 N2 127.3(3) . . ?
C10 C15 N2 112.9(3) . . ?
N2 C16 C17 125.2(3) . . ?
N2 C16 H16 117.4 . . ?
C17 C16 H16 117.4 . . ?
C22 C17 C16 121.4(3) . . ?
C22 C17 C18 119.6(3) . . ?
C16 C17 C18 118.9(3) . . ?
C19 C18 C17 120.4(3) . . ?
C19 C18 H18 119.8 . . ?
C17 C18 H18 119.8 . . ?
C18 C19 C20 120.7(3) . . ?
C18 C19 H19 119.7 . . ?
C20 C19 H19 119.7 . . ?
C21 C20 C19 120.5(3) . . ?
C21 C20 H20 119.7 . . ?
C19 C20 H20 119.7 . . ?
O4 C21 C20 125.6(3) . . ?
O4 C21 C22 114.0(2) . . ?
C20 C21 C22 120.4(3) . . ?
O3 C22 C17 124.6(3) . . ?
O3 C22 C21 117.0(3) . . ?
C17 C22 C21 118.4(2) . . ?
O4 C23 C24 107.3(2) . . ?
O4 C23 H23A 110.3 . . ?
C24 C23 H23A 110.3 . . ?
O4 C23 H23B 110.3 . . ?
C24 C23 H23B 110.3 . . ?
H23A C23 H23B 108.5 . . ?
C23 C24 H24A 109.5 . . ?
C23 C24 H24B 109.5 . . ?
H24A C24 H24B 109.5 . . ?
C23 C24 H24C 109.5 . . ?
H24A C24 H24C 109.5 . . ?
H24B C24 H24C 109.5 . . ?

loop_
_geom_bond_atom_site_label_1
_geom_bond_atom_site_label_2
_geom_bond_distance
_geom_bond_site_symmetry_2
_geom_bond_publ_flag
U1 O8 1.7628(19) 2_567 ?
U1 O8 1.7628(19) . ?
U1 O9 2.421(2) 2_567 ?
U1 O9 2.421(2) . ?
U1 O5 2.488(2) 2_567 ?
U1 O5 2.488(2) . ?
U1 O7 2.496(2) . ?
U1 O7 2.496(2) 2_567 ?
U1 N3 2.940(3) . ?
U1 N3 2.940(3) 2_567 ?
Ni1 O3 1.8310(19) . ?
Ni1 N2 1.851(2) . ?
Ni1 N1 1.852(2) . ?
Ni1 O2 1.853(2) . ?
O1 C3 1.367(4) . ?
O1 C2 1.434(4) . ?
O2 C8 1.318(3) . ?
O3 C22 1.312(3) . ?
O4 C21 1.364(4) . ?
O4 C23 1.441(3) . ?
O5 N3 1.270(3) . ?
O7 N3 1.283(3) . ?
O6 N3 1.209(3) . ?
O9 H9A 0.834(17) . ?
O9 H9B 0.801(17) . ?
N1 C9 1.315(4) . ?
N1 C10 1.414(4) . ?
N2 C16 1.321(4) . ?
N2 C15 1.421(4) . ?
C1 C2 1.504(4) . ?
C1 H1A 0.9800 . ?
C1 H1B 0.9800 . ?
C1 H1C 0.9800 . ?
C2 H2A 0.9900 . ?
C2 H2B 0.9900 . ?
C3 C4 1.387(4) . ?
C3 C8 1.416(4) . ?
C4 C5 1.399(4) . ?
C4 H4 0.9500 . ?
C5 C6 1.360(5) . ?
C5 H5 0.9500 . ?
C6 C7 1.426(4) . ?
C6 H6 0.9500 . ?
C7 C9 1.409(4) . ?
C7 C8 1.413(4) . ?
C9 H9 0.9500 . ?
C10 C11 1.388(4) . ?
C10 C15 1.406(4) . ?
C11 C12 1.379(4) . ?
C11 H11 0.9500 . ?
C12 C13 1.396(4) . ?
C12 H12 0.9500 . ?
C13 C14 1.375(4) . ?
C13 H13 0.9500 . ?
C14 C15 1.385(4) . ?
C14 H14 0.9500 . ?
C16 C17 1.414(4) . ?
C16 H16 0.9500 . ?
C17 C22 1.411(4) . ?
C17 C18 1.428(4) . ?
C18 C19 1.353(4) . ?
C18 H18 0.9500 . ?
C19 C20 1.405(4) . ?
C19 H19 0.9500 . ?
C20 C21 1.377(4) . ?
C20 H20 0.9500 . ?
C21 C22 1.423(4) . ?
C23 C24 1.504(4) . ?
C23 H23A 0.9900 . ?
C23 H23B 0.9900 . ?
C24 H24A 0.9800 . ?
C24 H24B 0.9800 . ?
C24 H24C 0.9800 . ?

loop_
_geom_hbond_atom_site_label_D
_geom_hbond_atom_site_label_H
_geom_hbond_atom_site_label_A
_geom_hbond_distance_DH
_geom_hbond_distance_HA
_geom_hbond_distance_DA
_geom_hbond_angle_DHA
_geom_hbond_site_symmetry_A
O9 H9A O1 0.834(17) 2.41(3) 2.988(3) 127(3) .
O9 H9A O2 0.834(17) 2.05(2) 2.851(3) 162(3) .
O9 H9B O3 0.801(17) 2.50(3) 2.868(3) 110(3) .
O9 H9B O4 0.801(17) 2.064(18) 2.858(3) 171(3) .
